data_5000215
loop_
_publ_author_name
'Cucka, P.'
'Barrett, C. S.'

_publ_section_title
;
 The Crystal Structure of Bi and of solid solutions of Pb, Sn, Sb
 and Te in Bi
;
_journal_issue 9
_journal_name_full 'Acta Crystallographica'
_journal_page_first 865
_journal_page_last 872
_journal_paper_doi 10.1107/S0365110X62002297
_journal_volume 15
_journal_year 1962
_chemical_formula_structural Bi
_chemical_formula_sum Bi
_chemical_name_common Bismuth
_chemical_name_mineral Bismuth
_chemical_name_systematic Bismuth
_space_group_IT_number 166
_symmetry_cell_setting trigonal
_symmetry_space_group_name_Hall '-R 3 2"'
_symmetry_space_group_name_H-M 'R -3 m :H'
_cell_angle_alpha 90
_cell_angle_beta 90
_cell_angle_gamma 120
_cell_formula_units_Z 6
_cell_length_a 4.535(2)
_cell_length_b 4.535(2)
_cell_length_c 11.814(6)
_cell_volume 210.4
_refine_ls_R_factor_all 0.0278
_cod_original_sg_symbol_H-M 'R -3 m H'
_cod_database_code 5000215

loop_
_symmetry_equiv_pos_as_xyz
x,y,z
-y,x-y,z
y-x,-x,z
-y,-x,z
x,x-y,z
y-x,y,z
-x,-y,-z
y,y-x,-z
x-y,x,-z
y,x,-z
-x,y-x,-z
x-y,-y,-z
1/3+x,2/3+y,2/3+z
2/3+x,1/3+y,1/3+z
1/3-y,2/3+x-y,2/3+z
2/3-y,1/3+x-y,1/3+z
1/3-x+y,2/3-x,2/3+z
2/3-x+y,1/3-x,1/3+z
1/3-y,2/3-x,2/3+z
2/3-y,1/3-x,1/3+z
1/3+x,2/3+x-y,2/3+z
2/3+x,1/3+x-y,1/3+z
1/3-x+y,2/3+y,2/3+z
2/3-x+y,1/3+y,1/3+z
1/3-x,2/3-y,2/3-z
2/3-x,1/3-y,1/3-z
1/3+y,2/3-x+y,2/3-z
2/3+y,1/3-x+y,1/3-z
1/3+x-y,2/3+x,2/3-z
2/3+x-y,1/3+x,1/3-z
1/3+y,2/3+x,2/3-z
2/3+y,1/3+x,1/3-z
1/3-x,2/3-x+y,2/3-z
2/3-x,1/3-x+y,1/3-z
1/3+x-y,2/3-y,2/3-z
2/3+x-y,1/3-y,1/3-z

loop_
_atom_site_label
_atom_site_type_symbol
_atom_site_symmetry_multiplicity
_atom_site_Wyckoff_symbol
_atom_site_fract_x
_atom_site_fract_y
_atom_site_fract_z
_atom_site_occupancy
_atom_site_attached_hydrogens
_atom_site_calc_flag
Bi1 Bi0 6 c 0. 0. 0.23400(2) 1. 0 d

loop_
_atom_type_symbol
_atom_type_oxidation_number
Bi0 0.000

loop_
_cod_related_entry_id
_cod_related_entry_database
_cod_related_entry_code
1 MPOD 1000155
